data_2223209
loop_
_publ_author_name
'Fun, Hoong-Kun'
'Suwunwong, Thitipone'
'Boonnak, Nawong'
'Chantrapromma, Suchada'

_publ_section_title
;
 (<i>Z</i>)-3-(9-Anthryl)-1-(2-thienyl)prop-2-en-1-one
;
_journal_coeditor_code TK2522
_journal_issue 9
_journal_name_full 'Acta Crystallographica Section E'
_journal_page_first o2168
_journal_page_last o2169
_journal_paper_doi 10.1107/S1600536809031900
_journal_volume 65
_journal_year 2009
_chemical_formula_iupac 'C21 H14 O S'
_chemical_formula_moiety 'C21 H14 O S'
_chemical_formula_sum 'C21 H14 O S'
_chemical_formula_weight 314.39
_chemical_melting_point_gt 391
_chemical_melting_point_lt 392
_chemical_name_systematic
;
(<i>Z</i>)-3-(9-Anthryl)-1-(2-thienyl)prop-2-en-1-one
;
_space_group_IT_number 33
_symmetry_cell_setting orthorhombic
_symmetry_space_group_name_Hall 'P 2c -2n'
_symmetry_space_group_name_H-M 'P n a 21'
_atom_sites_solution_hydrogens geom
_atom_sites_solution_primary direct
_atom_sites_solution_secondary difmap
_audit_creation_method SHELXL-97
_cell_angle_alpha 90
_cell_angle_beta 90
_cell_angle_gamma 90
_cell_formula_units_Z 8
_cell_length_a 14.6675(2)
_cell_length_b 5.50960(10)
_cell_length_c 37.9823(4)
_cell_measurement_reflns_used 6662
_cell_measurement_temperature 100
_cell_measurement_theta_max 27.5
_cell_measurement_theta_min 1.1
_cell_volume 3069.43(8)
_computing_cell_refinement 'SAINT (Bruker, 2005)'
_computing_data_collection 'APEX2 (Bruker, 2005)'
_computing_data_reduction 'SAINT (Bruker, 2005)'
_computing_molecular_graphics 'SHELXTL (Sheldrick, 2008)'
_computing_publication_material
;
SHELXTL (Sheldrick, 2008) and PLATON (Spek, 2009)
;
_computing_structure_refinement 'SHELXTL (Sheldrick, 2008)'
_computing_structure_solution 'SHELXTL (Sheldrick, 2008)'
_diffrn_ambient_temperature 100
_diffrn_measured_fraction_theta_full 1.000
_diffrn_measured_fraction_theta_max 1.000
_diffrn_measurement_device_type 'Bruker APEXII CCD area-detector'
_diffrn_measurement_method '\f and \w'
_diffrn_radiation_monochromator graphite
_diffrn_radiation_source 'sealed tube'
_diffrn_radiation_type MoK\a
_diffrn_radiation_wavelength 0.71073
_diffrn_reflns_av_R_equivalents 0.055
_diffrn_reflns_av_sigmaI/netI 0.053
_diffrn_reflns_limit_h_max 18
_diffrn_reflns_limit_h_min -19
_diffrn_reflns_limit_k_max 7
_diffrn_reflns_limit_k_min -7
_diffrn_reflns_limit_l_max 49
_diffrn_reflns_limit_l_min -49
_diffrn_reflns_number 28929
_diffrn_reflns_theta_full 27.5
_diffrn_reflns_theta_max 27.5
_diffrn_reflns_theta_min 1.1
_diffrn_standards_number 0
_exptl_absorpt_coefficient_mu 0.212
_exptl_absorpt_correction_T_max 0.979
_exptl_absorpt_correction_T_min 0.939
_exptl_absorpt_correction_type multi-scan
_exptl_absorpt_process_details '(SADABS; Bruker, 2005)'
_exptl_crystal_colour orange
_exptl_crystal_density_diffrn 1.361
_exptl_crystal_density_method 'not measured'
_exptl_crystal_description block
_exptl_crystal_F_000 1312
_exptl_crystal_size_max 0.30
_exptl_crystal_size_mid 0.12
_exptl_crystal_size_min 0.10
_refine_diff_density_max 1.58
_refine_diff_density_min -0.82
_refine_ls_abs_structure_details 'Flack (1983), 3093 Friedel pairs'
_refine_ls_abs_structure_Flack 0.09(15)
_refine_ls_extinction_method none
_refine_ls_goodness_of_fit_ref 1.06
_refine_ls_hydrogen_treatment constr
_refine_ls_matrix_type full
_refine_ls_number_parameters 391
_refine_ls_number_reflns 6662
_refine_ls_number_restraints 1
_refine_ls_restrained_S_all 1.05
_refine_ls_R_factor_all 0.084
_refine_ls_R_factor_gt 0.065
_refine_ls_shift/su_max_lt 0.001
_refine_ls_shift/su_mean 0.000
_refine_ls_structure_factor_coef Fsqd
_refine_ls_weighting_details 'calc w=1/[\s^2^(Fo^2^)+(0.1247P)^2^+2.1057P] where P=(Fo^2^+2Fc^2^)/3'
_refine_ls_weighting_scheme calc
_refine_ls_wR_factor_gt 0.179
_refine_ls_wR_factor_ref 0.200
_reflns_number_gt 5348
_reflns_number_total 6662
_reflns_threshold_expression I>2\s(I)
_cod_data_source_file tk2522.cif
_cod_data_source_block I
_cod_depositor_comments
;
The following automatic conversions were performed:
'_symmetry_cell_setting' value 'Orthorhombic' changed to 'orthorhombic'
according to '/home/saulius/struct/CIF-dictionaries/cif_core.dic'
dictionary named 'cif_core.dic' version 2.4.1 from 2010-06-29.

Automatic conversion script
Id: cif_fix_enum 1527 2010-12-29 10:47:43Z saulius 

The following automatic conversions were performed:

'_symmetry_cell_setting' value 'Orthorhombic' changed to
'orthorhombic' according to
/home/saulius/struct/CIF-dictionaries/cif_core.dic dictionary named
'cif_core.dic' version 2.4.1 from 2010-06-29.

Automatic conversion script
Id: cif_fix_values 1715 2011-07-08 13:25:40Z adriana 
;
_cod_database_code 2223209
_cod_database_fobs_code 2223209

loop_
_symmetry_equiv_pos_as_xyz
'x, y, z'
'-x, -y, z+1/2'
'-x+1/2, y+1/2, z+1/2'
'x+1/2, -y+1/2, z'

loop_
_atom_site_type_symbol
_atom_site_label
_atom_site_fract_x
_atom_site_fract_y
_atom_site_fract_z
_atom_site_U_iso_or_equiv
_atom_site_adp_type
_atom_site_calc_flag
_atom_site_refinement_flags
_atom_site_occupancy
_atom_site_disorder_assembly
_atom_site_disorder_group
S S1A 0.80198(8) -0.2591(2) 0.30703(3) 0.0253(3) Uani d . 1 . .
O O1A 0.7762(2) -0.1293(6) 0.38105(8) 0.0233(7) Uani d . 1 . .
C C1A 0.7530(3) 0.1889(8) 0.46578(11) 0.0157(8) Uani d . 1 . .
C C2A 0.8200(3) 0.3771(8) 0.46638(11) 0.0201(9) Uani d . 1 . .
H H2AA 0.8239 0.4840 0.4475 0.024 Uiso calc R 1 . .
C C3A 0.8784(3) 0.4033(9) 0.49401(12) 0.0252(10) Uani d . 1 . .
H H3AA 0.9204 0.5298 0.4942 0.030 Uiso calc R 1 . .
C C4A 0.8750(3) 0.2366(9) 0.52269(13) 0.0262(10) Uani d . 1 . .
H H4AA 0.9157 0.2533 0.5413 0.031 Uiso calc R 1 . .
C C5A 0.8129(3) 0.0531(9) 0.52310(11) 0.0227(9) Uani d . 1 . .
H H5AA 0.8121 -0.0544 0.5420 0.027 Uiso calc R 1 . .
C C6A 0.7491(3) 0.0228(8) 0.49507(11) 0.0189(9) Uani d . 1 . .
C C7A 0.6846(3) -0.1604(8) 0.49469(11) 0.0200(9) Uani d . 1 . .
H H7AA 0.6840 -0.2712 0.5132 0.024 Uiso calc R 1 . .
C C8A 0.6203(3) -0.1866(8) 0.46777(11) 0.0176(9) Uani d . 1 . .
C C9A 0.5528(3) -0.3732(9) 0.46845(13) 0.0240(10) Uani d . 1 . .
H H9AA 0.5526 -0.4859 0.4867 0.029 Uiso calc R 1 . .
C C10A 0.4888(3) -0.3872(9) 0.44255(12) 0.0263(10) Uani d . 1 . .
H H10A 0.4447 -0.5085 0.4433 0.032 Uiso calc R 1 . .
C C11A 0.4888(3) -0.2184(10) 0.41446(13) 0.0264(11) Uani d . 1 . .
H H11A 0.4438 -0.2268 0.3973 0.032 Uiso calc R 1 . .
C C12A 0.5540(3) -0.0448(8) 0.41243(11) 0.0195(9) Uani d . 1 . .
H H12A 0.5539 0.0609 0.3933 0.023 Uiso calc R 1 . .
C C13A 0.6233(3) -0.0193(8) 0.43891(10) 0.0173(8) Uani d . 1 . .
C C14A 0.6914(3) 0.1587(8) 0.43721(10) 0.0153(8) Uani d . 1 . .
C C15A 0.6981(3) 0.3295(8) 0.40749(11) 0.0186(9) Uani d . 1 . .
H H15A 0.6851 0.4914 0.4123 0.022 Uiso calc R 1 . .
C C16A 0.7215(3) 0.2743(8) 0.37378(12) 0.0172(9) Uani d . 1 . .
H H16A 0.7196 0.3990 0.3573 0.021 Uiso calc R 1 . .
C C17A 0.7496(3) 0.0316(8) 0.36137(11) 0.0169(9) Uani d . 1 . .
C C18A 0.7486(3) -0.0075(8) 0.32292(11) 0.0156(8) Uani d . 1 . .
C C19A 0.7103(3) 0.1397(9) 0.29449(11) 0.0176(5) Uani d . 1 . .
H H19A 0.6789 0.2851 0.2973 0.021 Uiso calc R 1 . .
C C20A 0.7287(3) 0.0241(8) 0.26182(11) 0.0176(5) Uani d . 1 . .
H H20A 0.7094 0.0859 0.2403 0.021 Uiso calc R 1 . .
C C21A 0.7784(3) -0.1906(9) 0.26501(11) 0.0176(5) Uani d . 1 . .
H H21A 0.7964 -0.2851 0.2460 0.021 Uiso calc R 1 . .
S S1B 0.45484(8) 0.2512(2) 0.28505(3) 0.0222(3) Uani d . 1 . .
O O1B 0.4761(2) 0.3719(5) 0.20988(8) 0.0224(7) Uani d . 1 . .
C C1B 0.4998(3) 0.6562(8) 0.12502(11) 0.0163(8) Uani d . 1 . .
C C2B 0.4294(3) 0.8335(9) 0.12167(11) 0.0201(9) Uani d . 1 . .
H H2BA 0.4236 0.9538 0.1387 0.024 Uiso calc R 1 . .
C C3B 0.3701(3) 0.8295(8) 0.09376(12) 0.0218(9) Uani d . 1 . .
H H3BA 0.3256 0.9490 0.0917 0.026 Uiso calc R 1 . .
C C4B 0.3764(3) 0.6446(9) 0.06824(12) 0.0225(9) Uani d . 1 . .
H H4BA 0.3353 0.6422 0.0496 0.027 Uiso calc R 1 . .
C C5B 0.4412(3) 0.4706(8) 0.07042(11) 0.0198(9) Uani d . 1 . .
H H5BA 0.4435 0.3491 0.0534 0.024 Uiso calc R 1 . .
C C6B 0.5066(3) 0.4707(8) 0.09854(10) 0.0152(8) Uani d . 1 . .
C C7B 0.5750(3) 0.2983(8) 0.10025(11) 0.0181(9) Uani d . 1 . .
H H7BA 0.5776 0.1762 0.0834 0.022 Uiso calc R 1 . .
C C8B 0.6408(3) 0.3054(8) 0.12722(11) 0.0174(9) Uani d . 1 . .
C C9B 0.7149(3) 0.1350(8) 0.12850(12) 0.0217(9) Uani d . 1 . .
H H9BA 0.7190 0.0142 0.1115 0.026 Uiso calc R 1 . .
C C10B 0.7797(3) 0.1477(9) 0.15438(13) 0.0268(10) Uani d . 1 . .
H H10B 0.8272 0.0361 0.1548 0.032 Uiso calc R 1 . .
C C11B 0.7745(3) 0.3299(9) 0.18054(12) 0.0230(10) Uani d . 1 . .
H H11B 0.8194 0.3384 0.1978 0.028 Uiso calc R 1 . .
C C12B 0.7041(3) 0.4945(9) 0.18086(12) 0.0198(9) Uani d . 1 . .
H H12B 0.7016 0.6119 0.1984 0.024 Uiso calc R 1 . .
C C13B 0.6343(3) 0.4872(8) 0.15435(10) 0.0157(8) Uani d . 1 . .
C C14B 0.5611(3) 0.6550(8) 0.15328(11) 0.0150(8) Uani d . 1 . .
C C15B 0.5492(3) 0.8349(8) 0.18238(12) 0.0181(9) Uani d . 1 . .
H H15B 0.5587 0.9976 0.1770 0.022 Uiso calc R 1 . .
C C16B 0.5261(3) 0.7810(8) 0.21535(12) 0.0169(9) Uani d . 1 . .
H H16B 0.5247 0.9086 0.2314 0.020 Uiso calc R 1 . .
C C17B 0.5024(3) 0.5369(8) 0.22900(11) 0.0163(8) Uani d . 1 . .
C C18B 0.5063(3) 0.5004(8) 0.26765(12) 0.0180(8) Uani d . 1 . .
C C19B 0.5461(3) 0.6449(9) 0.29485(11) 0.0186(5) Uani d . 1 . .
H H19B 0.5774 0.7895 0.2911 0.022 Uiso calc R 1 . .
C C20B 0.5319(3) 0.5402(8) 0.32761(11) 0.0186(5) Uani d . 1 . .
H H20B 0.5538 0.6075 0.3484 0.022 Uiso calc R 1 . .
C C21B 0.4834(3) 0.3311(9) 0.32663(11) 0.0186(5) Uani d . 1 . .
H H21B 0.4675 0.2420 0.3465 0.022 Uiso calc R 1 . .

loop_
_atom_site_aniso_label
_atom_site_aniso_U_11
_atom_site_aniso_U_22
_atom_site_aniso_U_33
_atom_site_aniso_U_12
_atom_site_aniso_U_13
_atom_site_aniso_U_23
S1A 0.0264(6) 0.0243(7) 0.0251(6) -0.0017(5) 0.0031(5) -0.0036(5)
O1A 0.0312(17) 0.0193(17) 0.0194(14) 0.0059(14) 0.0025(13) 0.0055(14)
C1A 0.0149(19) 0.016(2) 0.0165(19) 0.0051(16) 0.0006(15) -0.0002(18)
C2A 0.022(2) 0.019(2) 0.0196(19) 0.0016(17) 0.0055(16) 0.0007(19)
C3A 0.021(2) 0.025(2) 0.030(2) -0.0011(18) -0.0034(18) -0.006(2)
C4A 0.024(2) 0.030(3) 0.024(2) 0.0028(19) -0.0063(18) -0.008(2)
C5A 0.025(2) 0.027(2) 0.0158(18) 0.0093(19) -0.0007(17) -0.0011(19)
C6A 0.021(2) 0.021(2) 0.0150(18) 0.0088(17) 0.0036(16) -0.0006(18)
C7A 0.023(2) 0.021(2) 0.0162(19) 0.0065(18) 0.0027(16) 0.0061(19)
C8A 0.0172(19) 0.015(2) 0.021(2) 0.0031(16) 0.0082(16) -0.0008(19)
C9A 0.026(2) 0.017(2) 0.029(2) -0.0006(17) 0.0103(18) 0.002(2)
C10A 0.026(2) 0.023(2) 0.030(2) -0.0091(19) 0.0108(18) -0.006(2)
C11A 0.018(2) 0.036(3) 0.025(2) 0.0000(19) -0.0004(17) -0.010(2)
C12A 0.024(2) 0.020(2) 0.0147(19) 0.0038(17) 0.0001(16) 0.0000(19)
C13A 0.019(2) 0.019(2) 0.0134(18) 0.0019(17) -0.0010(15) -0.0045(18)
C14A 0.023(2) 0.013(2) 0.0103(18) 0.0027(16) 0.0032(15) -0.0018(17)
C15A 0.027(2) 0.013(2) 0.016(2) -0.0008(16) 0.0002(16) -0.0055(19)
C16A 0.022(2) 0.014(2) 0.016(2) 0.0029(17) -0.0010(18) 0.0068(17)
C17A 0.0174(19) 0.014(2) 0.019(2) -0.0061(16) 0.0048(15) 0.0018(18)
C18A 0.0151(18) 0.016(2) 0.0156(17) -0.0043(15) 0.0055(15) -0.0018(17)
C19A 0.0125(11) 0.0246(13) 0.0158(11) -0.0094(10) 0.0020(9) -0.0044(11)
C20A 0.0125(11) 0.0246(13) 0.0158(11) -0.0094(10) 0.0020(9) -0.0044(11)
C21A 0.0125(11) 0.0246(13) 0.0158(11) -0.0094(10) 0.0020(9) -0.0044(11)
S1B 0.0233(6) 0.0204(6) 0.0230(6) 0.0010(4) 0.0023(4) 0.0046(5)
O1B 0.0306(17) 0.0165(16) 0.0200(14) -0.0019(13) 0.0020(13) -0.0011(14)
C1B 0.019(2) 0.014(2) 0.0161(19) 0.0011(16) 0.0065(15) 0.0049(18)
C2B 0.022(2) 0.022(2) 0.0166(19) 0.0012(18) 0.0014(16) 0.0026(18)
C3B 0.019(2) 0.020(2) 0.026(2) 0.0002(17) -0.0013(17) 0.007(2)
C4B 0.020(2) 0.028(3) 0.0185(19) -0.0049(19) -0.0027(16) 0.001(2)
C5B 0.024(2) 0.021(2) 0.0141(18) -0.0022(17) -0.0021(16) 0.0000(18)
C6B 0.0152(19) 0.018(2) 0.0122(17) -0.0054(15) 0.0011(15) -0.0010(17)
C7B 0.021(2) 0.020(2) 0.0133(18) -0.0024(17) 0.0062(16) -0.0033(18)
C8B 0.019(2) 0.017(2) 0.016(2) 0.0006(17) 0.0050(16) 0.0041(18)
C9B 0.020(2) 0.019(2) 0.026(2) 0.0022(17) 0.0098(17) -0.001(2)
C10B 0.024(2) 0.026(3) 0.031(2) 0.007(2) 0.0083(19) 0.008(2)
C11B 0.020(2) 0.028(3) 0.022(2) 0.0023(19) 0.0002(17) 0.009(2)
C12B 0.020(2) 0.021(2) 0.019(2) 0.0012(17) -0.0006(16) 0.0012(18)
C13B 0.0178(19) 0.014(2) 0.0151(18) 0.0009(16) 0.0059(15) 0.0005(18)
C14B 0.0174(19) 0.012(2) 0.0160(18) -0.0009(16) 0.0016(15) 0.0015(18)
C15B 0.0163(19) 0.014(2) 0.024(2) -0.0019(15) 0.0031(16) -0.002(2)
C16B 0.023(2) 0.014(2) 0.014(2) -0.0007(17) 0.0004(18) -0.0044(17)
C17B 0.0171(19) 0.017(2) 0.0147(18) -0.0021(16) 0.0040(15) -0.0011(18)
C18B 0.0157(18) 0.017(2) 0.021(2) 0.0030(16) 0.0051(16) -0.0023(18)
C19B 0.0145(11) 0.0243(14) 0.0171(11) 0.0086(10) 0.0017(9) 0.0021(11)
C20B 0.0145(11) 0.0243(14) 0.0171(11) 0.0086(10) 0.0017(9) 0.0021(11)
C21B 0.0145(11) 0.0243(14) 0.0171(11) 0.0086(10) 0.0017(9) 0.0021(11)

loop_
_atom_type_symbol
_atom_type_description
_atom_type_scat_dispersion_real
_atom_type_scat_dispersion_imag
_atom_type_scat_source
C C 0.0033 0.0016 'International Tables Vol C Tables 4.2.6.8 and 6.1.1.4'
H H 0.0000 0.0000 'International Tables Vol C Tables 4.2.6.8 and 6.1.1.4'
O O 0.0106 0.0060 'International Tables Vol C Tables 4.2.6.8 and 6.1.1.4'
S S 0.1246 0.1234 'International Tables Vol C Tables 4.2.6.8 and 6.1.1.4'

loop_
_geom_angle_atom_site_label_1
_geom_angle_atom_site_label_2
_geom_angle_atom_site_label_3
_geom_angle_site_symmetry_1
_geom_angle_site_symmetry_3
_geom_angle
_geom_angle_publ_flag
C21A S1A C18A . . 93.4(2) ?
C14A C1A C2A . . 122.3(4) ?
C14A C1A C6A . . 119.3(4) ?
C2A C1A C6A . . 118.4(4) ?
C3A C2A C1A . . 121.5(4) ?
C3A C2A H2AA . . 119.3 ?
C1A C2A H2AA . . 119.3 ?
C2A C3A C4A . . 119.9(4) ?
C2A C3A H3AA . . 120.1 ?
C4A C3A H3AA . . 120.1 ?
C5A C4A C3A . . 120.7(4) ?
C5A C4A H4AA . . 119.6 ?
C3A C4A H4AA . . 119.6 ?
C4A C5A C6A . . 121.2(4) ?
C4A C5A H5AA . . 119.4 ?
C6A C5A H5AA . . 119.4 ?
C7A C6A C5A . . 122.8(4) ?
C7A C6A C1A . . 118.8(4) ?
C5A C6A C1A . . 118.4(4) ?
C6A C7A C8A . . 122.9(4) ?
C6A C7A H7AA . . 118.5 ?
C8A C7A H7AA . . 118.5 ?
C7A C8A C9A . . 121.9(4) ?
C7A C8A C13A . . 118.2(4) ?
C9A C8A C13A . . 119.9(4) ?
C10A C9A C8A . . 120.4(4) ?
C10A C9A H9AA . . 119.8 ?
C8A C9A H9AA . . 119.8 ?
C9A C10A C11A . . 120.5(4) ?
C9A C10A H10A . . 119.8 ?
C11A C10A H10A . . 119.8 ?
C12A C11A C10A . . 120.5(4) ?
C12A C11A H11A . . 119.8 ?
C10A C11A H11A . . 119.8 ?
C11A C12A C13A . . 121.9(4) ?
C11A C12A H12A . . 119.0 ?
C13A C12A H12A . . 119.0 ?
C14A C13A C8A . . 120.5(4) ?
C14A C13A C12A . . 122.7(4) ?
C8A C13A C12A . . 116.8(4) ?
C13A C14A C1A . . 120.0(4) ?
C13A C14A C15A . . 122.0(4) ?
C1A C14A C15A . . 117.9(4) ?
C16A C15A C14A . . 126.6(4) ?
C16A C15A H15A . . 116.7 ?
C14A C15A H15A . . 116.7 ?
C15A C16A C17A . . 125.0(4) ?
C15A C16A H16A . . 117.5 ?
C17A C16A H16A . . 117.5 ?
O1A C17A C18A . . 120.1(4) ?
O1A C17A C16A . . 123.4(4) ?
C18A C17A C16A . . 116.4(4) ?
C19A C18A C17A . . 130.8(4) ?
C19A C18A S1A . . 111.5(3) ?
C17A C18A S1A . . 117.7(3) ?
C20A C19A C18A . . 108.9(4) ?
C20A C19A H19A . . 125.6 ?
C18A C19A H19A . . 125.6 ?
C21A C20A C19A . . 113.8(4) ?
C21A C20A H20A . . 123.1 ?
C19A C20A H20A . . 123.1 ?
C20A C21A S1A . . 112.4(3) ?
C20A C21A H21A . . 123.8 ?
S1A C21A H21A . . 123.8 ?
C21B S1B C18B . . 92.5(2) ?
C14B C1B C2B . . 122.4(4) ?
C14B C1B C6B . . 119.2(4) ?
C2B C1B C6B . . 118.3(4) ?
C3B C2B C1B . . 121.1(4) ?
C3B C2B H2BA . . 119.4 ?
C1B C2B H2BA . . 119.4 ?
C2B C3B C4B . . 120.1(4) ?
C2B C3B H3BA . . 120.0 ?
C4B C3B H3BA . . 120.0 ?
C5B C4B C3B . . 121.1(4) ?
C5B C4B H4BA . . 119.4 ?
C3B C4B H4BA . . 119.4 ?
C4B C5B C6B . . 121.0(4) ?
C4B C5B H5BA . . 119.5 ?
C6B C5B H5BA . . 119.5 ?
C7B C6B C5B . . 121.3(4) ?
C7B C6B C1B . . 120.4(4) ?
C5B C6B C1B . . 118.3(4) ?
C6B C7B C8B . . 120.8(4) ?
C6B C7B H7BA . . 119.6 ?
C8B C7B H7BA . . 119.6 ?
C7B C8B C9B . . 121.7(4) ?
C7B C8B C13B . . 119.6(4) ?
C9B C8B C13B . . 118.7(4) ?
C10B C9B C8B . . 121.1(4) ?
C10B C9B H9BA . . 119.5 ?
C8B C9B H9BA . . 119.5 ?
C9B C10B C11B . . 120.2(4) ?
C9B C10B H10B . . 119.9 ?
C11B C10B H10B . . 119.9 ?
C12B C11B C10B . . 121.0(4) ?
C12B C11B H11B . . 119.5 ?
C10B C11B H11B . . 119.5 ?
C11B C12B C13B . . 120.7(4) ?
C11B C12B H12B . . 119.6 ?
C13B C12B H12B . . 119.6 ?
C14B C13B C12B . . 122.8(4) ?
C14B C13B C8B . . 118.9(4) ?
C12B C13B C8B . . 118.3(4) ?
C1B C14B C13B . . 120.8(4) ?
C1B C14B C15B . . 119.2(4) ?
C13B C14B C15B . . 120.0(4) ?
C16B C15B C14B . . 125.3(4) ?
C16B C15B H15B . . 117.4 ?
C14B C15B H15B . . 117.4 ?
C15B C16B C17B . . 126.2(4) ?
C15B C16B H16B . . 116.9 ?
C17B C16B H16B . . 116.9 ?
O1B C17B C18B . . 119.9(4) ?
O1B C17B C16B . . 122.6(4) ?
C18B C17B C16B . . 117.4(4) ?
C19B C18B C17B . . 131.0(4) ?
C19B C18B S1B . . 110.5(3) ?
C17B C18B S1B . . 118.5(3) ?
C20B C19B C18B . . 110.8(4) ?
C20B C19B H19B . . 124.6 ?
C18B C19B H19B . . 124.6 ?
C21B C20B C19B . . 114.1(4) ?
C21B C20B H20B . . 123.0 ?
C19B C20B H20B . . 123.0 ?
C20B C21B S1B . . 112.1(3) ?
C20B C21B H21B . . 123.9 ?
S1B C21B H21B . . 123.9 ?

loop_
_geom_bond_atom_site_label_1
_geom_bond_atom_site_label_2
_geom_bond_site_symmetry_2
_geom_bond_distance
_geom_bond_publ_flag
S1A C21A . 1.676(4) ?
S1A C18A . 1.703(4) ?
O1A C17A . 1.224(5) ?
C1A C14A . 1.422(6) ?
C1A C2A . 1.430(6) ?
C1A C6A . 1.442(6) ?
C2A C3A . 1.362(6) ?
C2A H2AA . 0.9300 ?
C3A C4A . 1.426(7) ?
C3A H3AA . 0.9300 ?
C4A C5A . 1.361(7) ?
C4A H4AA . 0.9300 ?
C5A C6A . 1.428(6) ?
C5A H5AA . 0.9300 ?
C6A C7A . 1.383(6) ?
C7A C8A . 1.398(6) ?
C7A H7AA . 0.9300 ?
C8A C9A . 1.427(6) ?
C8A C13A . 1.433(6) ?
C9A C10A . 1.362(7) ?
C9A H9AA . 0.9300 ?
C10A C11A . 1.415(7) ?
C10A H10A . 0.9300 ?
C11A C12A . 1.354(7) ?
C11A H11A . 0.9300 ?
C12A C13A . 1.437(5) ?
C12A H12A . 0.9300 ?
C13A C14A . 1.401(6) ?
C14A C15A . 1.473(6) ?
C15A C16A . 1.360(6) ?
C15A H15A . 0.9300 ?
C16A C17A . 1.477(6) ?
C16A H16A . 0.9300 ?
C17A C18A . 1.476(5) ?
C18A C19A . 1.463(6) ?
C19A C20A . 1.421(6) ?
C19A H19A . 0.9300 ?
C20A C21A . 1.395(6) ?
C20A H20A . 0.9300 ?
C21A H21A . 0.9300 ?
S1B C21B . 1.692(5) ?
S1B C18B . 1.700(5) ?
O1B C17B . 1.226(5) ?
C1B C14B . 1.400(6) ?
C1B C2B . 1.427(6) ?
C1B C6B . 1.438(6) ?
C2B C3B . 1.372(6) ?
C2B H2BA . 0.9300 ?
C3B C4B . 1.409(7) ?
C3B H3BA . 0.9300 ?
C4B C5B . 1.353(6) ?
C4B H4BA . 0.9300 ?
C5B C6B . 1.435(5) ?
C5B H5BA . 0.9300 ?
C6B C7B . 1.383(6) ?
C7B C8B . 1.408(6) ?
C7B H7BA . 0.9300 ?
C8B C9B . 1.437(6) ?
C8B C13B . 1.440(6) ?
C9B C10B . 1.368(7) ?
C9B H9BA . 0.9300 ?
C10B C11B . 1.415(7) ?
C10B H10B . 0.9300 ?
C11B C12B . 1.374(6) ?
C11B H11B . 0.9300 ?
C12B C13B . 1.436(5) ?
C12B H12B . 0.9300 ?
C13B C14B . 1.417(6) ?
C14B C15B . 1.495(6) ?
C15B C16B . 1.331(6) ?
C15B H15B . 0.9300 ?
C16B C17B . 1.483(6) ?
C16B H16B . 0.9300 ?
C17B C18B . 1.483(6) ?
C18B C19B . 1.430(6) ?
C19B C20B . 1.387(6) ?
C19B H19B . 0.9300 ?
C20B C21B . 1.355(7) ?
C20B H20B . 0.9300 ?
C21B H21B . 0.9300 ?

loop_
_geom_hbond_atom_site_label_D
_geom_hbond_atom_site_label_H
_geom_hbond_atom_site_label_A
_geom_hbond_site_symmetry_A
_geom_hbond_distance_DH
_geom_hbond_distance_HA
_geom_hbond_distance_DA
_geom_hbond_angle_DHA
_geom_hbond_publ_flag
C3A H3AA Cg3 4_555 0.93 2.99 3.679(5) 132 y
C10A H10A Cg2 4_445 0.93 2.95 3.694(5) 138 y
C10B H10B Cg5 4_555 0.93 2.93 3.594(5) 129 y
C15A H15A Cg3 1_565 0.93 2.76 3.550(5) 143 y
C15B H15B Cg6 1_565 0.93 2.94 3.689(5) 139 y
C19A H19A Cg4 1_555 0.93 2.72 3.486(5) 140 y
C19B H19B Cg1 1_565 0.93 2.72 3.458(5) 137 y

loop_
_geom_torsion_atom_site_label_1
_geom_torsion_atom_site_label_2
_geom_torsion_atom_site_label_3
_geom_torsion_atom_site_label_4
_geom_torsion_site_symmetry_1
_geom_torsion_site_symmetry_2
_geom_torsion_site_symmetry_3
_geom_torsion_site_symmetry_4
_geom_torsion
_geom_torsion_publ_flag
C14A C1A C2A C3A . . . . 179.9(4) ?
C6A C1A C2A C3A . . . . -0.9(6) ?
C1A C2A C3A C4A . . . . 1.8(7) ?
C2A C3A C4A C5A . . . . -1.1(7) ?
C3A C4A C5A C6A . . . . -0.4(7) ?
C4A C5A C6A C7A . . . . -179.6(4) ?
C4A C5A C6A C1A . . . . 1.2(6) ?
C14A C1A C6A C7A . . . . -0.7(6) ?
C2A C1A C6A C7A . . . . -179.8(4) ?
C14A C1A C6A C5A . . . . 178.6(4) ?
C2A C1A C6A C5A . . . . -0.6(6) ?
C5A C6A C7A C8A . . . . 178.2(4) ?
C1A C6A C7A C8A . . . . -2.6(6) ?
C6A C7A C8A C9A . . . . -178.3(4) ?
C6A C7A C8A C13A . . . . 1.7(6) ?
C7A C8A C9A C10A . . . . 177.2(4) ?
C13A C8A C9A C10A . . . . -2.7(6) ?
C8A C9A C10A C11A . . . . 0.6(7) ?
C9A C10A C11A C12A . . . . 1.8(7) ?
C10A C11A C12A C13A . . . . -2.1(7) ?
C7A C8A C13A C14A . . . . 2.6(6) ?
C9A C8A C13A C14A . . . . -177.4(4) ?
C7A C8A C13A C12A . . . . -177.5(4) ?
C9A C8A C13A C12A . . . . 2.4(6) ?
C11A C12A C13A C14A . . . . 179.8(4) ?
C11A C12A C13A C8A . . . . -0.1(6) ?
C8A C13A C14A C1A . . . . -5.9(6) ?
C12A C13A C14A C1A . . . . 174.3(4) ?
C8A C13A C14A C15A . . . . 178.3(4) ?
C12A C13A C14A C15A . . . . -1.5(6) ?
C2A C1A C14A C13A . . . . -176.0(4) ?
C6A C1A C14A C13A . . . . 4.8(6) ?
C2A C1A C14A C15A . . . . 0.0(6) ?
C6A C1A C14A C15A . . . . -179.2(4) ?
C13A C14A C15A C16A . . . . -68.5(6) ?
C1A C14A C15A C16A . . . . 115.5(5) ?
C14A C15A C16A C17A . . . . -3.7(7) ?
C15A C16A C17A O1A . . . . -18.5(7) ?
C15A C16A C17A C18A . . . . 164.3(4) ?
O1A C17A C18A C19A . . . . 171.3(4) ?
C16A C17A C18A C19A . . . . -11.4(6) ?
O1A C17A C18A S1A . . . . -10.4(5) ?
C16A C17A C18A S1A . . . . 166.9(3) ?
C21A S1A C18A C19A . . . . -0.1(3) ?
C21A S1A C18A C17A . . . . -178.7(3) ?
C17A C18A C19A C20A . . . . 179.1(4) ?
S1A C18A C19A C20A . . . . 0.7(4) ?
C18A C19A C20A C21A . . . . -1.1(5) ?
C19A C20A C21A S1A . . . . 1.0(4) ?
C18A S1A C21A C20A . . . . -0.5(3) ?
C14B C1B C2B C3B . . . . -179.7(4) ?
C6B C1B C2B C3B . . . . -0.7(6) ?
C1B C2B C3B C4B . . . . 1.7(7) ?
C2B C3B C4B C5B . . . . -0.9(7) ?
C3B C4B C5B C6B . . . . -0.9(7) ?
C4B C5B C6B C7B . . . . -177.7(4) ?
C4B C5B C6B C1B . . . . 1.9(6) ?
C14B C1B C6B C7B . . . . -2.4(6) ?
C2B C1B C6B C7B . . . . 178.5(4) ?
C14B C1B C6B C5B . . . . 178.0(4) ?
C2B C1B C6B C5B . . . . -1.1(6) ?
C5B C6B C7B C8B . . . . 177.6(4) ?
C1B C6B C7B C8B . . . . -2.0(6) ?
C6B C7B C8B C9B . . . . -177.0(4) ?
C6B C7B C8B C13B . . . . 3.0(6) ?
C7B C8B C9B C10B . . . . 178.4(4) ?
C13B C8B C9B C10B . . . . -1.6(6) ?
C8B C9B C10B C11B . . . . 0.1(7) ?
C9B C10B C11B C12B . . . . 1.0(7) ?
C10B C11B C12B C13B . . . . -0.6(7) ?
C11B C12B C13B C14B . . . . -179.1(4) ?
C11B C12B C13B C8B . . . . -0.8(6) ?
C7B C8B C13B C14B . . . . 0.3(6) ?
C9B C8B C13B C14B . . . . -179.7(4) ?
C7B C8B C13B C12B . . . . -178.1(4) ?
C9B C8B C13B C12B . . . . 1.9(6) ?
C2B C1B C14B C13B . . . . -175.3(4) ?
C6B C1B C14B C13B . . . . 5.7(6) ?
C2B C1B C14B C15B . . . . 4.2(6) ?
C6B C1B C14B C15B . . . . -174.8(4) ?
C12B C13B C14B C1B . . . . 173.6(4) ?
C8B C13B C14B C1B . . . . -4.7(6) ?
C12B C13B C14B C15B . . . . -5.9(6) ?
C8B C13B C14B C15B . . . . 175.9(4) ?
C1B C14B C15B C16B . . . . 112.9(5) ?
C13B C14B C15B C16B . . . . -67.7(6) ?
C14B C15B C16B C17B . . . . -4.0(7) ?
C15B C16B C17B O1B . . . . -21.8(7) ?
C15B C16B C17B C18B . . . . 161.7(4) ?
O1B C17B C18B C19B . . . . 169.3(4) ?
C16B C17B C18B C19B . . . . -14.0(7) ?
O1B C17B C18B S1B . . . . -11.8(5) ?
C16B C17B C18B S1B . . . . 164.8(3) ?
C21B S1B C18B C19B . . . . 0.3(3) ?
C21B S1B C18B C17B . . . . -178.8(3) ?
C17B C18B C19B C20B . . . . 179.2(4) ?
S1B C18B C19B C20B . . . . 0.3(4) ?
C18B C19B C20B C21B . . . . -1.0(5) ?
C19B C20B C21B S1B . . . . 1.2(5) ?
C18B S1B C21B C20B . . . . -0.8(3) ?
